data_2310069
loop_
_publ_author_name
'Krogh-Moe, J.'

_publ_section_title
;
 The crystal structure of silver tetraborate, Ag2 O (B2 O3)4
;
_journal_name_full 'Acta Crystallographica (1,1948-23,1967)'
_journal_page_first 77
_journal_page_last 81
_journal_paper_doi 10.1107/S0365110X65000142
_journal_volume 18
_journal_year 1965
_chemical_formula_sum 'Ag2 B8 O13'
_chemical_name_systematic 'Ag2 O (B2 O3)4'
_space_group_IT_number 14
_symmetry_space_group_name_Hall '-P 2ybc'
_symmetry_space_group_name_H-M 'P 1 21/c 1'
_cell_angle_alpha 90
_cell_angle_beta 90.3
_cell_angle_gamma 90
_cell_formula_units_Z 4
_cell_length_a 6.55
_cell_length_b 8.671
_cell_length_c 17.511
_cell_volume 994.524
_citation_journal_id_ASTM ACCRA9
_cod_data_source_file silver2-3_13.cif
_cod_data_source_block Ag2B8O13
_cod_original_cell_volume 994.5244
_cod_database_code 2310069

loop_
_symmetry_equiv_pos_as_xyz
x,y,z
-x,y+1/2,-z+1/2
-x,-y,-z
x,-y-1/2,z-1/2

loop_
_atom_site_label
_atom_site_type_symbol
_atom_site_fract_x
_atom_site_fract_y
_atom_site_fract_z
_atom_site_occupancy
_atom_site_U_iso_or_equiv
B2 B+3 0.9964 0.1181 0.092 1 0.0
B5 B+3 0.2371 0.7736 0.0063 1 0.0
B4 B+3 0.0385 0.6811 0.2659 1 0.0
O4 O-2 0.4604 0.3117 0.3407 1 0.0
O10 O-2 0.0347 0.5244 0.2572 1 0.0
O3 O-2 0.2493 0.1673 0.4275 1 0.0
B3 B+3 0.1176 0.2273 0.4822 1 0.0
O11 O-2 0.0609 0.77 0.2064 1 0.0
Ag1 Ag+1 0.0616 0.4855 0.1184 1 0.0
Ag2 Ag+1 0.4671 0.0645 0.0994 1 0.0
O6 O-2 0.1685 0.1855 0.0424 1 0.0
B1 B+3 0.4615 0.1958 0.4066 1 0.0
B7 B+3 0.4805 0.5009 0.1879 1 0.0
O13 O-2 0.4618 0.3428 0.2018 1 0.0
B6 B+3 0.0224 0.9187 0.1883 1 0.0
B8 B+3 0.469 0.2492 0.2664 1 0.0
O1 O-2 0.4272 0.7798 0.0336 1 0.0
O2 O-2 0.4523 0.5508 0.1151 1 0.0
O12 O-2 0.4587 0.0955 0.2533 1 0.0
O8 O-2 0.1966 0.6277 0.4445 1 0.0
O5 O-2 0.0589 0.974 0.1174 1 0.0
O9 O-2 0.086 0.675 0.0307 1 0.0
O7 O-2 0.9884 0.2332 0.1596 1 0.0
